data_4508173
loop_
_publ_author_name
'Perlovich, German L.'
'Ryzhakov, Alex M.'
'Tkachev, Valery V.'
'Hansen, Lars Kr.'
'Raevsky, Oleg A.'

_publ_section_title
;
 Sulfonamide Molecular Crystals: Structure, Sublimation Thermodynamic
 Characteristics, Molecular Packing, Hydrogen Bonds Networks
;
_journal_issue 9
_journal_name_full 'Crystal Growth &amp; Design'
_journal_page_first 4002
_journal_paper_doi 10.1021/cg400666v
_journal_volume 13
_journal_year 2013
_chemical_formula_moiety 'C13 H13 Cl N2 O3 S '
_chemical_formula_sum 'C13 H13 Cl N2 O3 S'
_chemical_formula_weight 312.77
_space_group_IT_number 19
_symmetry_cell_setting orthorhombic
_symmetry_Int_Tables_number 19
_symmetry_space_group_name_Hall 'P 2ac 2ab'
_symmetry_space_group_name_H-M 'P 21 21 21'
_cell_angle_alpha 90.0000
_cell_angle_beta 90.0000
_cell_angle_gamma 90.0000
_cell_formula_units_Z 8
_cell_length_a 7.5991(16)
_cell_length_b 13.661(3)
_cell_length_c 27.583(6)
_cell_measurement_reflns_used 4772
_cell_measurement_temperature 293.1
_cell_measurement_theta_max 30.5
_cell_measurement_theta_min 2.7
_cell_volume 2863.4(11)
_computing_cell_refinement CrystalClear
_computing_data_collection CrystalClear
_computing_data_reduction CrystalStructure
_computing_publication_material 'CrystalStructure 3.7.0'
_computing_structure_refinement CRYSTALS
_computing_structure_solution SIR92
_diffrn_ambient_temperature 293(2)
_diffrn_detector_area_resol_mean 7.31
_diffrn_measured_fraction_theta_full 0.925
_diffrn_measured_fraction_theta_max 0.925
_diffrn_measurement_device_type 'Rigaku Saturn'
_diffrn_measurement_method \w
_diffrn_radiation_type 'Mo K\a'
_diffrn_radiation_wavelength 0.71070
_diffrn_reflns_av_R_equivalents 0.051
_diffrn_reflns_limit_h_max 10
_diffrn_reflns_limit_h_min -10
_diffrn_reflns_limit_k_max 14
_diffrn_reflns_limit_k_min -19
_diffrn_reflns_limit_l_max 38
_diffrn_reflns_limit_l_min -36
_diffrn_reflns_number 27680
_diffrn_reflns_theta_full 30.58
_diffrn_reflns_theta_max 30.58
_exptl_absorpt_coefficient_mu 0.420
_exptl_absorpt_correction_T_max 0.959
_exptl_absorpt_correction_T_min 0.857
_exptl_absorpt_correction_type multi-scan
_exptl_absorpt_process_details 'Jacobson, R. (1998) Private communication'
_exptl_crystal_colour colorless
_exptl_crystal_density_diffrn 1.451
_exptl_crystal_density_method 'not measured'
_exptl_crystal_description prism
_exptl_crystal_F_000 1296.00
_exptl_crystal_size_max 0.30
_exptl_crystal_size_mid 0.20
_exptl_crystal_size_min 0.10
_refine_diff_density_max 0.49
_refine_diff_density_min -0.73
_refine_ls_extinction_method none
_refine_ls_goodness_of_fit_ref 1.127
_refine_ls_hydrogen_treatment refall
_refine_ls_number_parameters 387
_refine_ls_number_reflns 3313
_refine_ls_R_factor_gt 0.0546
_refine_ls_shift/su_max 6.5455
_refine_ls_structure_factor_coef F
_refine_ls_weighting_details
;
    Chebychev polynomial with 3 parameters (Carruthers & Watkin, 1979)
    9.0006    -1.1152    6.6106
;
_refine_ls_weighting_scheme calc
_refine_ls_wR_factor_ref 0.0615
_reflns_number_gt 3252
_reflns_number_total 7779
_reflns_threshold_expression F^2^>2.0\s(F^2^)
_cod_data_source_file cg400666v_si_010.cif
_cod_data_source_block '__BnzSO2Clc'
_cod_original_formula_sum 'C13 H13 Cl N2 O3 S '
_cod_database_code 4508173

loop_
_symmetry_equiv_pos_site_id
_symmetry_equiv_pos_as_xyz
1 +X,+Y,+Z
2 1/2+X,1/2-Y,-Z
3 -X,1/2+Y,1/2-Z
4 1/2-X,-Y,1/2+Z

loop_
_atom_site_label
_atom_site_type_symbol
_atom_site_fract_x
_atom_site_fract_y
_atom_site_fract_z
_atom_site_U_iso_or_equiv
_atom_site_adp_type
_atom_site_occupancy
_atom_site_symmetry_multiplicity
_atom_site_calc_flag
_atom_site_refinement_flags
Cl1 Cl 0.4137(5) 0.2746(3) 0.0259(2) 0.0940(15) Uani 1.00 1 d .
Cl21 Cl 1.0872(5) 0.7740(2) 0.02439(19) 0.0788(13) Uani 1.00 1 d .
S1 S 0.9641(4) 0.4932(2) 0.15788(13) 0.0497(9) Uani 1.00 1 d .
S21 S 0.5409(4) 0.9937(2) 0.15692(12) 0.0483(9) Uani 1.00 1 d .
O1 O 0.9464(15) 0.5395(7) 0.2033(3) 0.069(3) Uani 1.00 1 d .
O2 O 1.0982(11) 0.5228(6) 0.1254(3) 0.059(2) Uani 1.00 1 d .
O3 O 0.5239(13) 0.3631(7) 0.1207(4) 0.060(3) Uani 1.00 1 d .
O21 O 0.4094(11) 1.0235(6) 0.1223(3) 0.058(2) Uani 1.00 1 d .
O22 O 0.5484(15) 1.0432(6) 0.2030(3) 0.072(3) Uani 1.00 1 d .
O23 O 0.9640(13) 0.8615(7) 0.1206(4) 0.066(3) Uani 1.00 1 d .
N1 N 0.7771(12) 0.5120(8) 0.1308(3) 0.038(2) Uani 1.00 1 d .
N2 N 1.0607(15) 0.0636(8) 0.1915(4) 0.060(2) Uani 1.00 1 d .
N21 N 0.7350(11) 1.0075(7) 0.1339(4) 0.053(2) Uani 1.00 1 d .
N22 N 0.4528(14) 0.5703(8) 0.1885(3) 0.049(2) Uani 1.00 1 d .
C1 C 0.9924(12) 0.3688(8) 0.1677(4) 0.045(3) Uani 1.00 1 d .
C2 C 0.936(2) 0.3240(10) 0.2096(5) 0.062(3) Uani 1.00 1 d .
C3 C 0.9559(17) 0.2243(8) 0.2169(4) 0.054(3) Uani 1.00 1 d .
C4 C 1.0257(17) 0.1699(8) 0.1805(5) 0.051(2) Uani 1.00 1 d .
C5 C 1.0927(17) 0.2155(10) 0.1406(4) 0.063(3) Uani 1.00 1 d .
C6 C 1.0777(17) 0.3125(8) 0.1334(5) 0.047(3) Uani 1.00 1 d .
C7 C 0.7285(16) 0.4721(8) 0.0833(5) 0.045(3) Uani 1.00 1 d .
C8 C 0.8060(13) 0.5210(10) 0.0429(5) 0.051(2) Uani 1.00 1 d .
C9 C 0.7664(13) 0.4849(11) -0.0011(5) 0.057(3) Uani 1.00 1 d .
C10 C 0.647(2) 0.4079(12) -0.0050(6) 0.078(4) Uani 1.00 1 d .
C11 C 0.5549(15) 0.3645(8) 0.0329(4) 0.046(2) Uani 1.00 1 d .
C12 C 0.6124(15) 0.4012(8) 0.0812(4) 0.048(3) Uani 1.00 1 d .
C13 C 0.5774(19) 0.2605(9) 0.1326(4) 0.074(3) Uani 1.00 1 d .
C14 C 0.5075(16) 0.8666(7) 0.1684(4) 0.051(3) Uani 1.00 1 d .
C15 C 0.5724(17) 0.8248(10) 0.2109(4) 0.050(3) Uani 1.00 1 d .
C16 C 0.5491(17) 0.7274(9) 0.2187(4) 0.059(3) Uani 1.00 1 d .
C17 C 0.4519(14) 0.6664(9) 0.1855(3) 0.035(2) Uani 1.00 1 d .
C18 C 0.3960(14) 0.7105(7) 0.1426(4) 0.049(2) Uani 1.00 1 d .
C19 C 0.4233(19) 0.8097(9) 0.1335(3) 0.064(3) Uani 1.00 1 d .
C27 C 0.7673(12) 0.9760(7) 0.0862(4) 0.042(2) Uani 1.00 1 d .
C28 C 0.6954(16) 1.0127(11) 0.0456(5) 0.050(2) Uani 1.00 1 d .
C29 C 0.7396(16) 0.9826(12) -0.0009(5) 0.067(3) Uani 1.00 1 d .
C30 C 0.8583(12) 0.9078(9) -0.0082(4) 0.057(2) Uani 1.00 1 d .
C31 C 0.9207(14) 0.8671(8) 0.0352(5) 0.061(2) Uani 1.00 1 d .
C32 C 0.8905(11) 0.8950(6) 0.0782(4) 0.048(2) Uani 1.00 1 d .
C33 C 0.9306(17) 0.7673(11) 0.1376(6) 0.088(4) Uani 1.00 1 d .
H1 H 0.6976 0.5483 0.1463 0.046 Uiso 1.00 1 d R
H2 H 0.8772 0.3623 0.2334 0.074 Uiso 1.00 1 d R
H3 H 0.9271 0.1932 0.2467 0.065 Uiso 1.00 1 d R
H28 H 0.6138 1.0650 0.0487 0.060 Uiso 1.00 1 d R
H5 H 1.1490 0.1764 0.1167 0.076 Uiso 1.00 1 d R
H6 H 1.1239 0.3429 0.1051 0.056 Uiso 1.00 1 d R
H221 H 0.4671 0.5521 0.2215 0.059 Uiso 1.00 1 d R
H8 H 0.8852 0.5739 0.0476 0.061 Uiso 1.00 1 d R
H9 H 0.8227 0.5138 -0.0283 0.069 Uiso 1.00 1 d R
H10 H 0.6238 0.3842 -0.0367 0.093 Uiso 1.00 1 d R
H201 H 1.1748 0.0548 0.2048 0.072 Uiso 1.00 1 d R
H15 H 0.6299 0.8650 0.2341 0.060 Uiso 1.00 1 d R
H16 H 0.6046 0.7006 0.2466 0.070 Uiso 1.00 1 d R
H18 H 0.3380 0.6726 0.1186 0.059 Uiso 1.00 1 d R
H19 H 0.3855 0.8384 0.1039 0.077 Uiso 1.00 1 d R
H21 H 0.8207 1.0353 0.1510 0.063 Uiso 1.00 1 d R
H202 H 0.9747 0.0428 0.2142 0.072 Uiso 1.00 1 d R
H222 H 0.3427 0.5469 0.1769 0.059 Uiso 1.00 1 d R
H29 H 0.6892 1.0123 -0.0288 0.081 Uiso 1.00 1 d R
H30 H 0.8907 0.8841 -0.0393 0.068 Uiso 1.00 1 d R
H131 H 0.6982 0.2493 0.1257 0.088 Uiso 1.00 1 d R
H132 H 0.5077 0.2135 0.1160 0.088 Uiso 1.00 1 d R
H133 H 0.5580 0.2549 0.1665 0.089 Uiso 1.00 1 d R
H331 H 1.0219 0.7403 0.1570 0.106 Uiso 1.00 1 d R
H332 H 0.9213 0.7314 0.1082 0.106 Uiso 1.00 1 d R
H333 H 0.8223 0.7637 0.1547 0.106 Uiso 1.00 1 d R

loop_
_atom_site_aniso_label
_atom_site_aniso_U_11
_atom_site_aniso_U_22
_atom_site_aniso_U_33
_atom_site_aniso_U_12
_atom_site_aniso_U_13
_atom_site_aniso_U_23
Cl1 0.076(2) 0.067(2) 0.139(4) -0.006(2) -0.038(2) -0.025(2)
Cl21 0.086(2) 0.061(2) 0.090(3) 0.0146(18) 0.016(2) -0.018(2)
S1 0.0553(18) 0.0425(17) 0.051(2) -0.0061(13) -0.0062(16) -0.0062(16)
S21 0.0594(19) 0.0383(17) 0.0473(18) 0.0075(14) 0.0034(16) -0.0008(14)
O1 0.102(7) 0.042(6) 0.063(6) -0.002(4) -0.005(5) -0.013(4)
O2 0.044(4) 0.047(4) 0.084(6) -0.027(3) 0.006(4) 0.001(4)
O3 0.061(6) 0.045(4) 0.074(8) -0.009(3) 0.009(5) -0.004(5)
O21 0.058(4) 0.062(4) 0.054(4) 0.000(3) 0.006(3) 0.012(3)
O22 0.113(7) 0.058(4) 0.044(6) 0.014(4) 0.016(5) -0.016(3)
O23 0.074(6) 0.050(5) 0.073(7) 0.013(4) -0.018(5) 0.018(5)
N1 0.048(5) 0.033(4) 0.033(4) 0.002(3) -0.001(3) -0.002(3)
N2 0.055(5) 0.044(4) 0.081(6) 0.003(3) -0.016(4) 0.004(4)
N21 0.052(4) 0.042(3) 0.063(5) -0.005(3) -0.007(4) -0.006(4)
N22 0.067(4) 0.045(4) 0.035(3) -0.019(3) 0.000(3) 0.006(3)
C1 0.026(4) 0.059(6) 0.049(7) -0.020(4) -0.004(4) 0.004(5)
C2 0.086(9) 0.060(5) 0.040(7) 0.004(5) 0.024(6) -0.002(4)
C3 0.077(7) 0.035(5) 0.049(6) -0.017(4) 0.004(6) 0.009(4)
C4 0.049(5) 0.041(4) 0.063(7) 0.012(3) -0.019(4) -0.006(4)
C5 0.084(8) 0.078(7) 0.027(4) 0.004(5) 0.012(4) 0.017(4)
C6 0.046(6) 0.029(5) 0.066(8) -0.004(4) 0.004(6) 0.005(5)
C7 0.053(7) 0.031(6) 0.053(8) 0.016(4) -0.001(6) -0.002(6)
C8 0.031(4) 0.052(6) 0.070(7) -0.002(4) 0.004(4) 0.011(5)
C9 0.039(4) 0.076(7) 0.056(7) 0.021(5) 0.016(4) -0.004(6)
C10 0.093(10) 0.077(9) 0.063(9) 0.057(7) -0.022(7) -0.035(7)
C11 0.054(5) 0.048(5) 0.035(4) 0.003(3) 0.000(4) -0.008(3)
C12 0.074(7) 0.043(6) 0.026(4) 0.020(4) 0.004(4) 0.004(4)
C13 0.103(9) 0.050(6) 0.068(6) -0.012(5) -0.006(6) 0.025(5)
C14 0.083(7) 0.034(4) 0.037(5) -0.015(4) -0.004(4) -0.005(4)
C15 0.059(6) 0.037(5) 0.054(6) -0.009(4) 0.004(5) -0.010(5)
C16 0.069(7) 0.077(6) 0.030(5) -0.028(5) -0.004(5) -0.005(4)
C17 0.035(4) 0.043(5) 0.026(3) -0.002(3) 0.010(3) 0.002(3)
C18 0.043(5) 0.032(4) 0.072(8) -0.013(3) 0.003(5) -0.021(4)
C19 0.089(8) 0.078(8) 0.024(4) -0.015(6) -0.014(5) 0.009(4)
C27 0.034(4) 0.042(5) 0.051(6) 0.005(3) 0.001(4) 0.000(5)
C28 0.060(6) 0.054(5) 0.037(5) -0.007(4) -0.009(4) 0.011(4)
C29 0.063(7) 0.097(9) 0.043(5) -0.013(6) 0.006(5) 0.019(6)
C30 0.033(4) 0.091(7) 0.047(5) 0.004(4) 0.004(3) -0.003(4)
C31 0.029(3) 0.043(4) 0.109(9) -0.006(3) 0.015(4) -0.017(4)
C32 0.023(4) 0.031(3) 0.090(7) 0.008(2) 0.006(4) -0.010(4)
C33 0.061(7) 0.055(8) 0.148(13) 0.025(6) 0.029(8) 0.027(8)

loop_
_atom_type_symbol
_atom_type_description
_atom_type_scat_dispersion_real
_atom_type_scat_dispersion_imag
_atom_type_scat_source
C C 0.003 0.002
;
International Tables for Crystallography
(1992, Vol. C, Tables 4.2.6.8 and 6.1.1.4)
;
H H 0.000 0.000
;
International Tables for Crystallography
(1992, Vol. C, Table 6.1.1.4)
;
N N 0.006 0.003
;
International Tables for Crystallography
(1992, Vol. C, Tables 4.2.6.8 and 6.1.1.4)
;
O O 0.011 0.006
;
International Tables for Crystallography
(1992, Vol. C, Tables 4.2.6.8 and 6.1.1.4)
;
S S 0.125 0.123
;
International Tables for Crystallography
(1992, Vol. C, Tables 4.2.6.8 and 6.1.1.4)
;
Cl Cl 0.148 0.159
;
International Tables for Crystallography
(1992, Vol. C, Tables 4.2.6.8 and 6.1.1.4)
;

loop_
_geom_angle_atom_site_label_1
_geom_angle_atom_site_label_2
_geom_angle_atom_site_label_3
_geom_angle
O1 S1 O2 120.2(6)
O1 S1 N1 104.7(6)
O1 S1 C1 108.2(6)
O2 S1 N1 107.0(5)
O2 S1 C1 106.8(5)
N1 S1 C1 109.6(5)
O21 S21 O22 118.6(5)
O21 S21 N21 109.9(5)
O21 S21 C14 107.1(5)
O22 S21 N21 104.8(6)
O22 S21 C14 107.8(5)
N21 S21 C14 108.2(5)
C12 O3 C13 113.2(10)
C32 O23 C33 121.3(10)
S1 N1 C7 124.9(8)
S21 N21 C27 119.4(7)
S1 C1 C2 121.9(9)
S1 C1 C6 119.7(9)
C2 C1 C6 118.4(11)
C1 C2 C3 121.6(12)
C2 C3 C4 118.3(12)
N2 C4 C3 116.7(11)
N2 C4 C5 122.4(11)
C3 C4 C5 119.6(11)
C4 C5 C6 122.5(12)
C1 C6 C5 119.1(12)
N1 C7 C8 114.9(10)
N1 C7 C12 118.9(12)
C8 C7 C12 126.1(13)
C7 C8 C9 116.2(11)
C8 C9 C10 119.5(13)
C9 C10 C11 126.3(14)
Cl1 C11 C10 124.0(11)
Cl1 C11 C12 123.3(9)
C10 C11 C12 112.4(11)
O3 C12 C7 124.9(11)
O3 C12 C11 115.8(10)
C7 C12 C11 119.0(11)
S21 C14 C15 119.9(9)
S21 C14 C19 119.1(9)
C15 C14 C19 121.0(10)
C14 C15 C16 119.3(11)
C15 C16 C17 122.0(11)
N22 C17 C16 122.3(10)
N22 C17 C18 119.0(10)
C16 C17 C18 116.5(10)
C17 C18 C19 121.9(11)
C14 C19 C18 119.1(10)
N21 C27 C28 126.5(10)
N21 C27 C32 118.9(10)
C28 C27 C32 114.6(11)
C27 C28 C29 124.1(13)
C28 C29 C30 120.9(13)
C29 C30 C31 113.0(11)
Cl21 C31 C30 111.9(10)
Cl21 C31 C32 119.3(10)
C30 C31 C32 128.2(11)
O23 C32 C27 112.5(10)
O23 C32 C31 128.5(9)
C27 C32 C31 118.9(11)
S1 N1 H1 117.4
C7 N1 H1 117.7
C4 N2 H201 111.2
C4 N2 H202 107.4
H201 N2 H202 109.5
S21 N21 H21 120.6
C27 N21 H21 120.0
C17 N22 H221 108.7
C17 N22 H222 108.1
H221 N22 H222 109.5
C1 C2 H2 118.8
C3 C2 H2 119.6
C2 C3 H3 122.6
C4 C3 H3 119.0
C4 C5 H5 118.1
C6 C5 H5 119.3
C1 C6 H6 119.5
C5 C6 H6 121.4
C7 C8 H8 120.7
C9 C8 H8 123.0
C8 C9 H9 117.4
C10 C9 H9 123.2
C9 C10 H10 116.6
C11 C10 H10 117.0
O3 C13 H131 111.7
O3 C13 H132 112.1
O3 C13 H133 104.5
H131 C13 H132 109.5
H131 C13 H133 109.5
H132 C13 H133 109.5
C14 C15 H15 119.5
C16 C15 H15 121.2
C15 C16 H16 116.6
C17 C16 H16 121.3
C17 C18 H18 119.9
C19 C18 H18 118.2
C14 C19 H19 120.2
C18 C19 H19 120.7
C27 C28 H28 118.0
C29 C28 H28 117.8
C28 C29 H29 121.5
C30 C29 H29 117.6
C29 C30 H30 123.7
C31 C30 H30 123.2
O23 C33 H331 114.5
O23 C33 H332 101.7
O23 C33 H333 111.9
H331 C33 H332 109.5
H331 C33 H333 109.5
H332 C33 H333 109.5

loop_
_geom_bond_atom_site_label_1
_geom_bond_atom_site_label_2
_geom_bond_distance
Cl1 C11 1.643(12)
Cl21 C31 1.818(12)
S1 O1 1.411(11)
S1 O2 1.416(9)
S1 N1 1.625(10)
S1 C1 1.735(12)
S21 O21 1.440(9)
S21 O22 1.440(10)
S21 N21 1.617(9)
S21 C14 1.782(11)
O3 C12 1.381(16)
O3 C13 1.496(16)
O23 C32 1.374(16)
O23 C33 1.394(18)
N1 C7 1.467(17)
N2 C4 1.506(17)
N21 C27 1.406(16)
N22 C17 1.315(16)
C1 C2 1.377(18)
C1 C6 1.382(17)
C2 C3 1.386(18)
C3 C4 1.357(18)
C4 C5 1.364(18)
C5 C6 1.344(18)
C7 C8 1.426(19)
C7 C12 1.312(16)
C8 C9 1.343(19)
C9 C10 1.39(2)
C10 C11 1.39(2)
C11 C12 1.489(16)
C14 C15 1.394(18)
C14 C19 1.393(17)
C15 C16 1.359(19)
C16 C17 1.442(17)
C17 C18 1.394(16)
C18 C19 1.394(17)
C27 C28 1.344(18)
C27 C32 1.466(13)
C28 C29 1.39(2)
C29 C30 1.378(19)
C30 C31 1.402(19)
C31 C32 1.27(2)
N1 H1 0.890
N2 H201 0.950
N2 H202 0.950
N21 H21 0.890
N22 H221 0.950
N22 H222 0.950
C2 H2 0.95
C3 H3 0.950
C5 H5 0.950
C6 H6 0.950
C8 H8 0.950
C9 H9 0.950
C10 H10 0.95
C13 H131 0.950
C13 H132 0.950
C13 H133 0.950
C15 H15 0.950
C16 H16 0.950
C18 H18 0.950
C19 H19 0.950
C28 H28 0.95
C29 H29 0.95
C30 H30 0.950
C33 H331 0.950
C33 H332 0.950
C33 H333 0.950

loop_
_geom_hbond_atom_site_label_D
_geom_hbond_atom_site_label_H
_geom_hbond_atom_site_label_A
_geom_hbond_site_symmetry_A
_geom_hbond_distance_DA
_geom_hbond_distance_DH
_geom_hbond_distance_HA
_geom_hbond_angle_DHA
_geom_hbond_publ_flag
N(1) H(1) N(22) . 3.039(14) 0.890 2.215 153.8 no
N(2) H(201) O(22) 1_645 3.730(16) 0.950 2.844 155.6 no
N(2) H(202) O(1) 3_745 2.921(16) 0.950 2.353 118.0 no
N(21) H(21) N(2) 1_565 3.039(15) 0.890 2.172 164.4 no
N(22) H(221) O(22) 3_645 3.017(13) 0.950 2.091 164.6 no
N(22) H(222) O(2) 1_455 3.273(13) 0.950 2.363 160.1 no

loop_
_geom_torsion_atom_site_label_1
_geom_torsion_atom_site_label_2
_geom_torsion_atom_site_label_3
_geom_torsion_atom_site_label_4
_geom_torsion
O1 S1 N1 C7 -176.0(9)
O1 S1 C1 C2 23.3(12)
O1 S1 C1 C6 -155.2(10)
O2 S1 N1 C7 55.4(11)
O2 S1 C1 C2 154.0(10)
O2 S1 C1 C6 -24.5(11)
N1 S1 C1 C2 -90.3(11)
N1 S1 C1 C6 91.1(10)
C1 S1 N1 C7 -60.1(11)
O21 S21 N21 C27 -45.0(10)
O21 S21 C14 C15 -158.6(10)
O21 S21 C14 C19 24.3(11)
O22 S21 N21 C27 -173.5(8)
O22 S21 C14 C15 -29.9(12)
O22 S21 C14 C19 153.0(10)
N21 S21 C14 C15 82.9(11)
N21 S21 C14 C19 -94.2(11)
C14 S21 N21 C27 71.6(9)
C13 O3 C12 C7 -111.4(13)
C13 O3 C12 C11 75.3(13)
C33 O23 C32 C27 114.8(11)
C33 O23 C32 C31 -67.7(16)
S1 N1 C7 C8 -77.0(13)
S1 N1 C7 C12 107.4(12)
S21 N21 C27 C28 65.3(14)
S21 N21 C27 C32 -114.5(9)
S1 C1 C2 C3 178.9(10)
S1 C1 C6 C5 -177.4(10)
C2 C1 C6 C5 4.0(18)
C6 C1 C2 C3 -3(2)
C1 C2 C3 C4 -3(2)
C2 C3 C4 N2 174.7(12)
C2 C3 C4 C5 8(2)
N2 C4 C5 C6 -172.7(12)
C3 C4 C5 C6 -7(2)
C4 C5 C6 C1 0.5(15)
N1 C7 C8 C9 178.8(10)
N1 C7 C12 O3 3.3(18)
N1 C7 C12 C11 176.4(10)
C8 C7 C12 O3 -171.8(11)
C8 C7 C12 C11 1.3(18)
C12 C7 C8 C9 -5.9(18)
C7 C8 C9 C10 3.8(18)
C8 C9 C10 C11 3(2)
C9 C10 C11 Cl1 179.2(12)
C9 C10 C11 C12 -7(2)
Cl1 C11 C12 O3 -7.6(15)
Cl1 C11 C12 C7 178.6(9)
C10 C11 C12 O3 178.6(11)
C10 C11 C12 C7 4.9(17)
S21 C14 C15 C16 -178.7(10)
S21 C14 C19 C18 -179.5(9)
C15 C14 C19 C18 3.4(19)
C19 C14 C15 C16 -1.7(19)
C14 C15 C16 C17 -2.9(19)
C15 C16 C17 N22 168.6(12)
C15 C16 C17 C18 5.5(18)
N22 C17 C18 C19 -167.3(11)
C16 C17 C18 C19 -3.6(17)
C17 C18 C19 C14 -0.6(17)
N21 C27 C28 C29 176.2(12)
N21 C27 C32 O23 -1.7(12)
N21 C27 C32 C31 -179.5(9)
C28 C27 C32 O23 178.4(10)
C28 C27 C32 C31 0.6(14)
C32 C27 C28 C29 -4.0(18)
C27 C28 C29 C30 3(2)
C28 C29 C30 C31 1.6(18)
C29 C30 C31 Cl21 -176.4(9)
C29 C30 C31 C32 -5.3(18)
Cl21 C31 C32 O23 -2.7(16)
Cl21 C31 C32 C27 174.7(7)
C30 C31 C32 O23 -173.2(10)
C30 C31 C32 C27 4.2(17)
